data_2002078
loop_
_publ_author_name
'Jansen, M.'
'L\"offelholz, J.'

_publ_section_title
;Structure of
 3,5-dimethyl-2,2,4,4,6,6-hexakis(methylamino)-1-oxa-3,5-diaza-2,4,6-trisilacyclohexane
;
_journal_issue 1
_journal_name_full 'Acta Crystallographica Section C'
_journal_page_first 120
_journal_page_last 122
_journal_paper_doi 10.1107/S0108270192004451
_journal_volume 49
_journal_year 1993
_chemical_formula_sum 'C8 H30 N8 O Si3'
_chemical_formula_weight 338.6
_space_group_IT_number 2
_space_group_name_Hall '-P 1'
_space_group_name_H-M_alt 'P -1'
_symmetry_cell_setting triclinic
_symmetry_space_group_name_H-M 'P -1'
_cell_angle_alpha 113.00(7)
_cell_angle_beta 99.63(7)
_cell_angle_gamma 104.39(6)
_cell_formula_units_Z 4
_cell_length_a 8.984(6)
_cell_length_b 14.90(2)
_cell_length_c 16.56(2)
_cell_volume 1888(4)
_diffrn_radiation_type Mo
_diffrn_radiation_wavelength 0.71069
_exptl_absorpt_coefficient_mu 0.253
_exptl_crystal_density_diffrn 1.1914
_exptl_crystal_F_000 736
_cod_data_source_file bx0583.cif
_cod_data_source_block bx0583_structure_1_of_1
_cod_original_formula_sum 'C8 H30 N8 O1 Si3'
_cod_database_code 2002078

loop_
_space_group_symop_id
_space_group_symop_operation_xyz
1 x,y,z
2 -x,-y,-z

loop_
_atom_site_label
_atom_site_fract_x
_atom_site_fract_y
_atom_site_fract_z
_atom_site_U_iso_or_equiv
Si(11) .4714(2) .34160(10) .42610(10) .0460(8)
Si(12) .5372(2) .36780(10) .62340(10) .0463(8)
Si(13) .5016(2) .15870(10) .46610(10) .0517(9)
O(1) .4876(5) .3892(3) .5355(2) .0542(19)
N(11) .5565(6) .2478(3) .5776(3) .053(3)
N(12) .4726(6) .2189(3) .3975(3) .058(3)
N(13) .3023(6) .3454(4) .3653(3) .057(3)
N(14) .6200(6) .4106(4) .3999(4) .067(3)
N(15) .3974(6) .3844(4) .6824(3) .059(3)
N(16) .7084(6) .4537(4) .7020(3) .061(3)
N(17) .6422(6) .1000(4) .4410(4) .073(3)
N(18) .3429(7) .0556(4) .4429(4) .076(3)
C(11) .6066(9) .2106(5) .6472(4) .086(5)
C(12) .4456(10) .1565(5) .2975(4) .100(5)
C(13) .1412(8) .2909(5) .3665(5) .088(5)
C(14) .7863(9) .4177(6) .4242(6) .111(7)
C(15) .2247(8) .3504(5) .6373(4) .078(5)
C(16) .8708(8) .4523(5) .6956(5) .095(5)
C(17) .8042(9) .1553(6) .4465(6) .121(4)
C(18) .1907(10) .0603(6) .4537(7) .124(6)
Si(21) .6299(2) -.29530(10) -.07950(10) .0570(8)
Si(22) .6954(2) -.32640(10) .09360(10) .0585(10)
Si(23) .6876(3) -.11380(10) .11000(10) .0635(10)
O(2) .6738(5) -.3465(6) -.0121(2) .058(2)
N(21) .6319(6) -.1764(4) -.0070(3) .065(3)
N(22) .7140(7) -.1991(3) .1513(3) .067(3)
N(23) .7602(7) -.2978(4) -.1451(3) .072(3)
N(24) .4537(7) -.3616(5) -.1591(4) .094(4)
N(25) .8542(7) -.3589(5) .1300(4) .090(4)
N(26) .5410(6) -.4039(4) .1106(3) .061(3)
N(27) .5455(8) -.0615(4) .1476(4) .090(4)
N(28) .8523(8) -.0066(4) .1545(4) .097(4)
C(21) .6063(10) -.1098(5) -.0539(5) .107(6)
C(22) .7656(11) -.1568(5) .2539(4) .113(5)
C(23) .9356(10) -.2619(7) -.1041(5) 120E1(6)
C(24) .2993(9) -.3561(7) -.1438(5) .124(6)
C(25) 1.0090(11) -.3283(9) .1140(4) .120(6)
C(26) .3792(8) -.3942(5) .0982(5) .076(4)
C(27) .3760(10) -.1176(6) .1233(6) .118(6)
C(28) 1.0092(11) -.0115(7) .1460(7) .116(6)

loop_
_geom_angle_atom_site_label_1
_geom_angle_atom_site_label_2
_geom_angle_atom_site_label_3
_geom_angle
O(1) Si(11) N(14) 114.3(5)
O(1) Si(11) N(12) 103.6(5)
N(12) Si(11) N(14) 111.6(5)
N(13) Si(11) 0.1(1) .111.5(5)
N(13) Si(11) N(12) 113.6(5)
N(13) Si(11) N(14) 102.7(5)
O(1) Si(12) N(11) 104.4(4)
N(15) Si(12) O(1) 108.1(5)
N(15) Si(12) N(11) 118.4(6)
N(15) Si(12) N(16) 102.7(5)
N(16) Si(12) O(1) 114.4(6)
N(16) Si(12) N(11) 109.3(5)
N(11) Si(13) N(18) 110.9(5)
N(11) Si(13) N(12) 108.9(5)
N(12) Si(13) N(18) 114.3(5)
N(17) Si(13) N(18) 100.4(5)
N(17) Si(13) N(12) 109.7(5)
N(17) Si(13) N(11) 112.6(5)
Si(11) O(1) Si(12) 141.0(6)
Si(12) N(11) Si(13) 129.2(2)
Si(13) N(11) C(11) 115.5(6)
Si(12) N(11) C(11) 114.7(6)
Si(11) N(12) Si(13) 130.0(5)
Si(13) N(12) C(12) 116.8(7)
Si(11) N(12) C(12) 113.3(7)
Si(11) N(13) C(13) 120.7(7)
Si(11) N(14) C(14) 124.3(7)
Si(12) N(15) C(15) 123.5(6)
Si(12) N(16) C(16) 124.5(6)
Si(13) N(17) C(17) 123.6(8)
Si(13) N(18) C(18) 124.5(8)
O(2) Si(21) N(21) 104.1(5)
O(2) Si(21) N(23) 109.8(5)
O(2) Si(21) N(24) 114.7(6)
N(21) Si(21) N(24) 110.0(6)
N(23) Si(21) N(24) 101.8(5)
N(23) Si(21) N(21) 116.9(6)
O(2) Si(22) N(25) 109.6(5)
O(2) Si(22) N(22) 104.2(5)
N(22) Si(22) N(25) 115.8(5)
N(26) Si(22) N(25) 102.1(6)
N(26) Si(22) N(22) 110.4(5)
N(26) Si(22) O(2) 115.3(5)
N(21) Si(23) N(28) 112.5(5)
N(22) Si(23) N(28) 111.7(5)
N(22) Si(23) N(21) 108.9(5)
N(27) Si(23) N(21) 110.6(5)
N(27) Si(23) N(22) 111.7(5)
N(27) Si(23) N(28) 101.4(5)
Si(21) O(2) Si(22) 140.7(6)
Si(21) N(21) Si(23) 130.3(6)
Si(21) N(21) C(21) 113.8(6)
Si(23) N(21) C(21) 115.1(6)
Si(22) N(22) C(22) 113.8(7)
Si)22) N(22) Si(23) 129.9(5)
Si(23) N(22) C(22) 116.3(7)
Si(21) N(23) C(23) 121.8(6)
Si(21) N(24) C(24) 124.6(6)
Si(22) N(25) C(25) 123.6(8)
Si(22) N(26) C(26) 121.8(7)
Si(23) N(27) C(27) 126.1(7)
Si(23) N(28) C(28) 122.2(8)

loop_
_geom_bond_atom_site_label_1
_geom_bond_atom_site_label_2
_geom_bond_distance
Si(11) O(1) 1.632(5)
Si(11) N(12) 1.705(6)
Si(11) N(13) 1.703(6)
Si(11) N(14) 1.700(7)
Si(12) O(1) 1.624(5)
Si(12) N(11) 1.713(6)
Si(12) N(15) 1.723(6)
Si(12) N(16) 1.659(5)
Si(13) N(11) 1.694(5)
Si(13) N(12) 1.724(6)
Si(13) N(17) 1.725(7)
Si(13) N(18) 1.676(6)
N(11) C(11) 1.514(10)
N(12) C(12) 1.489(8)
N(13) C(13) 1.481(9)
N(14) C(14) 1.446(10)
N(15) C(15) 1.465(8)
N(16) C(16) 1.486(10)
N(17) C(17) 1.452(10)
N(18) C(18) 1.423(11)
Si(21) O(2) 1.629(5)
Si(21) N(21) 1.702(6)
Si(21) N(23) 1.722(7)
Si(21) N(24) 1.651(6)
Si(22) O(2) 1.625(5)
Si(22) N(22) 1.707(6)
Si(22) N(25) 1.708(8)
Si(22) N(26) 1.711(6)
Si(23) N(21) 1.704(6)
Si(23) N(22) 1.707(7)
Si(23) N(27) 1.734(8)
Si(23) N(28) 1.681(6)
N(21) C(21) 1.514(12)
N(22) C(22) 1.502(8)
N(23) C(23) 1.473(10)
N(24) C(24) 1.467(11)
N(25) C(25) 1.455(13)
N(26) C(26) 1.485(10)
N(27) C(27) 1.442(10)
N(28) C(28) 1.456(13)
